data_4337228
loop_
_publ_author_name
'Han, Jing'
'Nishihara, Sadafumi'
'Inoue, Katsuya'
'Kurmoo, Mohamedally'

_publ_section_title
;
 On the Nature of the Structural and Magnetic Phase Transitions in the
 Layered Perovskite-Like (CH3NH3)2[Fe(II)Cl4].
;
_journal_issue 4
_journal_name_full 'Inorganic chemistry'
_journal_page_first 2068
_journal_page_last 2075
_journal_paper_doi 10.1021/ic402535u
_journal_volume 53
_journal_year 2014
_chemical_formula_sum 'C H6 Cl2 Fe0.5 N'
_chemical_formula_weight 130.89
_chemical_name_systematic
; 
 ? 
;
_space_group_IT_number 56
_symmetry_space_group_name_Hall '-P 2ab 2ac'
_symmetry_space_group_name_H-M 'P c c n'
_atom_sites_solution_hydrogens geom
_atom_sites_solution_primary direct
_atom_sites_solution_secondary difmap
_audit_creation_method SHELXL-97
_cell_angle_alpha 90.00
_cell_angle_beta 90.00
_cell_angle_gamma 90.00
_cell_formula_units_Z 8
_cell_length_a 7.1764(15)
_cell_length_b 7.2095(15)
_cell_length_c 19.128(4)
_cell_measurement_temperature 253(2)
_cell_volume 989.6(4)
_computing_structure_refinement 'SHELXL-97 (Sheldrick, 1997)'
_computing_structure_solution 'SHELXS-97 (Sheldrick, 1990)'
_diffrn_ambient_temperature 253(2)
_diffrn_measured_fraction_theta_full 0.979
_diffrn_measured_fraction_theta_max 0.979
_diffrn_radiation_monochromator graphite
_diffrn_radiation_source 'fine-focus sealed tube'
_diffrn_radiation_type MoK\a
_diffrn_radiation_wavelength 0.71073
_diffrn_reflns_av_R_equivalents 0.0302
_diffrn_reflns_av_sigmaI/netI 0.0166
_diffrn_reflns_limit_h_max 9
_diffrn_reflns_limit_h_min -9
_diffrn_reflns_limit_k_max 9
_diffrn_reflns_limit_k_min -9
_diffrn_reflns_limit_l_max 25
_diffrn_reflns_limit_l_min -25
_diffrn_reflns_number 10622
_diffrn_reflns_theta_full 28.79
_diffrn_reflns_theta_max 28.79
_diffrn_reflns_theta_min 2.13
_exptl_absorpt_coefficient_mu 2.535
_exptl_absorpt_correction_T_max 0.9511
_exptl_absorpt_correction_T_min 0.7856
_exptl_crystal_density_diffrn 1.757
_exptl_crystal_density_method 'not measured'
_exptl_crystal_F_000 528
_exptl_crystal_size_max 0.10
_exptl_crystal_size_mid 0.10
_exptl_crystal_size_min 0.02
_refine_diff_density_max 0.640
_refine_diff_density_min -0.680
_refine_diff_density_rms 0.081
_refine_ls_extinction_method none
_refine_ls_goodness_of_fit_ref 1.172
_refine_ls_hydrogen_treatment mixed
_refine_ls_matrix_type full
_refine_ls_number_parameters 46
_refine_ls_number_reflns 1271
_refine_ls_number_restraints 0
_refine_ls_restrained_S_all 1.172
_refine_ls_R_factor_all 0.0503
_refine_ls_R_factor_gt 0.0394
_refine_ls_shift/su_max 0.017
_refine_ls_shift/su_mean 0.001
_refine_ls_structure_factor_coef Fsqd
_refine_ls_weighting_details 'calc w=1/[\s^2^(Fo^2^)+(0.0123P)^2^+2.5994P] where P=(Fo^2^+2Fc^2^)/3'
_refine_ls_weighting_scheme calc
_refine_ls_wR_factor_gt 0.0761
_refine_ls_wR_factor_ref 0.0814
_reflns_number_gt 1044
_reflns_number_total 1271
_reflns_threshold_expression >2sigma(I)
_cod_data_source_file D-253K-Pccn.cif
_cod_data_source_block D-253K-Pccn
_cod_original_cell_volume 989.7(4)
_cod_original_sg_symbol_H-M '? P ccn'
_cod_original_formula_sum 'C H6 Cl2 Fe0.50 N'
_cod_database_code 4337228

loop_
_symmetry_equiv_pos_as_xyz
'x, y, z'
'-x+1/2, -y+1/2, z'
'x+1/2, -y, -z+1/2'
'-x, y+1/2, -z+1/2'
'-x, -y, -z'
'x-1/2, y-1/2, -z'
'-x-1/2, y, z-1/2'
'x, -y-1/2, z-1/2'

loop_
_atom_site_label
_atom_site_type_symbol
_atom_site_fract_x
_atom_site_fract_y
_atom_site_fract_z
_atom_site_U_iso_or_equiv
_atom_site_adp_type
_atom_site_occupancy
_atom_site_symmetry_multiplicity
_atom_site_calc_flag
_atom_site_refinement_flags
Cl1 Cl -0.01246(12) -0.02530(11) 0.12538(4) 0.0382(2) Uani 1 1 d .
Cl2 Cl -0.2500 0.2500 0.00408(7) 0.0375(3) Uani 1 2 d S
Cl3 Cl 0.2500 0.2500 0.01098(5) 0.0270(2) Uani 1 2 d S
Fe1 Fe 0.0000 0.0000 0.0000 0.02087(15) Uani 1 2 d S
N1 N 0.0073(4) 0.0118(4) 0.38608(14) 0.0375(6) Uani 1 1 d .
H1 H 0.1221 -0.0179 0.3997 0.056 Uiso 1 1 calc R
H1A H -0.0750 -0.0564 0.4095 0.056 Uiso 1 1 calc R
H1B H -0.0132 0.1315 0.3946 0.056 Uiso 1 1 calc R
C1 C -0.0120(7) -0.0232(6) 0.31214(19) 0.0594(12) Uani 1 1 d .
H1C H -0.1354 0.0101 0.2974 0.089 Uiso 1 1 calc R
H1D H 0.0089 -0.1524 0.3030 0.089 Uiso 1 1 calc R
H1E H 0.0776 0.0495 0.2869 0.089 Uiso 1 1 calc R

loop_
_atom_site_aniso_label
_atom_site_aniso_U_11
_atom_site_aniso_U_22
_atom_site_aniso_U_33
_atom_site_aniso_U_23
_atom_site_aniso_U_13
_atom_site_aniso_U_12
Cl1 0.0490(5) 0.0408(4) 0.0250(3) -0.0003(3) -0.0004(3) -0.0090(4)
Cl2 0.0263(6) 0.0212(6) 0.0651(8) 0.000 0.000 0.0108(4)
Cl3 0.0189(5) 0.0244(5) 0.0376(5) 0.000 0.000 -0.0003(4)
Fe1 0.0185(3) 0.0191(3) 0.0250(3) 0.00009(19) 0.0001(2) 0.0050(3)
N1 0.0414(15) 0.0397(15) 0.0314(13) 0.0042(11) 0.0000(12) -0.0029(15)
C1 0.076(3) 0.070(3) 0.0323(18) -0.0061(18) -0.0038(19) -0.013(3)

loop_
_atom_type_symbol
_atom_type_description
_atom_type_scat_dispersion_real
_atom_type_scat_dispersion_imag
_atom_type_scat_source
C C 0.0033 0.0016 'International Tables Vol C Tables 4.2.6.8 and 6.1.1.4'
H H 0.0000 0.0000 'International Tables Vol C Tables 4.2.6.8 and 6.1.1.4'
N N 0.0061 0.0033 'International Tables Vol C Tables 4.2.6.8 and 6.1.1.4'
Cl Cl 0.1484 0.1585 'International Tables Vol C Tables 4.2.6.8 and 6.1.1.4'
Fe Fe 0.3463 0.8444 'International Tables Vol C Tables 4.2.6.8 and 6.1.1.4'

loop_
_geom_angle_atom_site_label_1
_geom_angle_atom_site_label_2
_geom_angle_atom_site_label_3
_geom_angle
_geom_angle_site_symmetry_1
_geom_angle_site_symmetry_3
Fe1 Cl2 Fe1 176.48(6) 2_455 .
Fe1 Cl3 Fe1 170.55(5) 2 .
Cl1 Fe1 Cl1 180.0 . 5
Cl1 Fe1 Cl2 89.82(4) . .
Cl1 Fe1 Cl2 90.18(4) 5 .
Cl1 Fe1 Cl2 90.18(4) . 5
Cl1 Fe1 Cl2 89.82(4) 5 5
Cl2 Fe1 Cl2 180.0 . 5
Cl1 Fe1 Cl3 89.86(3) . .
Cl1 Fe1 Cl3 90.14(3) 5 .
Cl2 Fe1 Cl3 89.592(17) . .
Cl2 Fe1 Cl3 90.408(17) 5 .
Cl1 Fe1 Cl3 90.14(3) . 5
Cl1 Fe1 Cl3 89.86(3) 5 5
Cl2 Fe1 Cl3 90.408(17) . 5
Cl2 Fe1 Cl3 89.592(17) 5 5
Cl3 Fe1 Cl3 180.0 . 5

loop_
_geom_bond_atom_site_label_1
_geom_bond_atom_site_label_2
_geom_bond_distance
_geom_bond_site_symmetry_2
Cl1 Fe1 2.4070(9) .
Cl2 Fe1 2.5443(4) 2_455
Cl2 Fe1 2.5443(4) .
Cl3 Fe1 2.5517(4) 2
Cl3 Fe1 2.5518(4) .
Fe1 Cl1 2.4070(9) 5
Fe1 Cl2 2.5443(4) 5
Fe1 Cl3 2.5518(4) 5
N1 C1 1.444(4) .

loop_
_geom_torsion_atom_site_label_1
_geom_torsion_atom_site_label_2
_geom_torsion_atom_site_label_3
_geom_torsion_atom_site_label_4
_geom_torsion
_geom_torsion_site_symmetry_1
_geom_torsion_site_symmetry_4
Fe1 Cl2 Fe1 Cl1 -175.42(2) 2_455 .
Fe1 Cl2 Fe1 Cl1 4.58(2) 2_455 5
Fe1 Cl2 Fe1 Cl2 -142.091(6) 2_455 5
Fe1 Cl2 Fe1 Cl3 94.72(2) 2_455 .
Fe1 Cl2 Fe1 Cl3 -85.28(2) 2_455 5
Fe1 Cl3 Fe1 Cl1 178.44(2) 2 .
Fe1 Cl3 Fe1 Cl1 -1.56(2) 2 5
Fe1 Cl3 Fe1 Cl2 -91.73(3) 2 .
Fe1 Cl3 Fe1 Cl2 88.27(3) 2 5
Fe1 Cl3 Fe1 Cl3 165.37(6) 2 5
